data_4122964
loop_
_publ_author_name
'Grubel, Katarzyna'
'Brennessel, William W.'
'Mercado, Brandon Q.'
'Holland, Patrick L.'

_publ_section_title
;
 Alkali Metal Control over N-N Cleavage in Iron Complexes.
;
_journal_name_full 'Journal of the American Chemical Society'
_journal_page_first 141120101403003
_journal_paper_doi 10.1021/ja507442b
_journal_year 2014
_chemical_formula_moiety 'C66 H81 Cs2 Fe3 N12'
_chemical_formula_sum 'C66 H81 Cs2 Fe3 N12'
_chemical_formula_weight 1475.79
_chemical_name_common holkg16
_chemical_name_systematic
; 
 ? 
;
_space_group_crystal_system trigonal
_space_group_IT_number 167
_space_group_name_Hall '-R 3 2"c'
_space_group_name_H-M_alt 'R -3 c :H'
_symmetry_space_group_name_Hall '-R 3 2"c'
_symmetry_space_group_name_H-M 'R -3 c :H'
_atom_sites_solution_hydrogens geom
_atom_sites_solution_primary direct
_atom_sites_solution_secondary difmap
_audit_creation_method SHELXL-2013
_cell_angle_alpha 90
_cell_angle_beta 90
_cell_angle_gamma 120
_cell_formula_units_Z 6
_cell_length_a 14.218(3)
_cell_length_b 14.218(3)
_cell_length_c 64.509(13)
_cell_measurement_reflns_used 2066
_cell_measurement_temperature 100.0(5)
_cell_measurement_theta_max 18.87
_cell_measurement_theta_min 2.87
_cell_volume 11293(4)
_computing_cell_refinement 'SAINT (Bruker, 2013)'
_computing_data_collection 'APEX2 (Bruker, 2013)'
_computing_data_reduction 'SAINT (Bruker, 2013)'
_computing_molecular_graphics 'SHELXTL (Sheldrick, 2008)'
_computing_publication_material 'SHELXTL (Sheldrick, 2008)'
_computing_structure_refinement 'SHELXL-2013 (Sheldrick, 2013)'
_computing_structure_solution 'SIR97 (Altomare et al., 1999)'
_diffrn_ambient_temperature 100.0(5)
_diffrn_measured_fraction_theta_full 1.000
_diffrn_measured_fraction_theta_max 0.996
_diffrn_measurement_device_type 'Bruker SMART APEX II CCD platform'
_diffrn_measurement_method '\w scans'
_diffrn_radiation_type MoK\a
_diffrn_radiation_wavelength 0.71073
_diffrn_reflns_av_R_equivalents 0.2310
_diffrn_reflns_av_unetI/netI 0.0767
_diffrn_reflns_Laue_measured_fraction_full 1.000
_diffrn_reflns_Laue_measured_fraction_max 0.996
_diffrn_reflns_limit_h_max 16
_diffrn_reflns_limit_h_min -16
_diffrn_reflns_limit_k_max 16
_diffrn_reflns_limit_k_min -17
_diffrn_reflns_limit_l_max 76
_diffrn_reflns_limit_l_min -76
_diffrn_reflns_number 38240
_diffrn_reflns_point_group_measured_fraction_full 1.000
_diffrn_reflns_point_group_measured_fraction_max 0.996
_diffrn_reflns_theta_full 25.030
_diffrn_reflns_theta_max 25.196
_diffrn_reflns_theta_min 1.770
_diffrn_source 'fine-focus sealed tube'
_exptl_absorpt_coefficient_mu 1.566
_exptl_absorpt_correction_T_max 0.7452
_exptl_absorpt_correction_T_min 0.6464
_exptl_absorpt_correction_type multi-scan
_exptl_absorpt_process_details 'SADABS (Sheldrick, 2012)'
_exptl_crystal_colour blue-green
_exptl_crystal_density_diffrn 1.302
_exptl_crystal_description block
_exptl_crystal_F_000 4494
_exptl_crystal_size_max 0.16
_exptl_crystal_size_mid 0.12
_exptl_crystal_size_min 0.08
_platon_squeeze_details
;
TITL holkg16 in R-3c 
CELL   14.2180   14.2180   64.5090     90.00     90.00    120.00 
SPGR R-3c 
C101 0.330 0.671 0.777 !       3.15 eA-3 
C102 0.640 0.236 0.333 !       2.25 eA-3 
C103 0.669 0.344 0.754 !       2.10 eA-3 
C104 0.652 0.284 0.817 !       2.08 eA-3 
C105 0.995 0.979 0.922 !       2.06 eA-3 
C106 0.705 0.330 0.846 !       2.04 eA-3 
C107 0.697 0.380 0.911 !       1.99 eA-3 
C108 0.594 0.252 0.923 !       1.91 eA-3 
C109 0.998 1.002 0.480 !       1.82 eA-3 
C110 0.066 0.060 0.902 !       1.59 eA-3 
Q111 0.535 0.293 0.419 !       1.46 eA-3 
Q112 0.282 0.576 0.586 !       1.45 eA-3 
C113 0.378 0.764 0.771 !       1.35 eA-3 
C114 0.641 0.201 0.829 !       1.31 eA-3 
C115 0.909 0.974 0.898 !       1.30 eA-3 
C116 0.310 0.573 0.182 !       1.30 eA-3 
C117 0.566 0.357 0.826 !       1.23 eA-3 
Q118 0.776 0.348 0.235 !       1.23 eA-3 
C119 0.658 0.218 0.918 !       1.07 eA-3 
Q120 0.254 0.544 0.075 !       1.05 eA-3 
Q121 0.704 0.109 0.918 !       1.04 eA-3 
C122 0.689 0.483 0.824 !       1.03 eA-3 
C123 0.316 0.514 0.274 !       0.99 eA-3 
C124 0.920 0.916 0.576 !       0.95 eA-3 
Q125 0.936 0.549 0.582 !       0.93 eA-3 
Q126 0.613 0.609 0.751 !       0.90 eA-3 
Q127 0.831 0.389 0.922 !       0.87 eA-3 
Q128 0.357 0.095 0.402 !       0.84 eA-3 
Q129 0.878 0.080 0.922 !       0.82 eA-3 
Q130 0.813 0.391 0.737 !       0.82 eA-3 
Q131 0.251 0.814 0.441 !       0.82 eA-3 
Q132 0.887 0.999 0.250 !       0.82 eA-3 
C133 0.355 0.505 0.165 !       0.82 eA-3 
Q134 0.533 0.831 0.605 !       0.82 eA-3 
Q135 0.080 0.423 0.657 !       0.81 eA-3 
Q136 0.186 0.082 0.515 !       0.79 eA-3 
Q137 0.876 0.464 0.914 !       0.79 eA-3 
C138 0.339 0.681 0.035 !       0.78 eA-3 
Q139 0.670 0.671 0.249 !       0.77 eA-3 
Q140 0.982 0.202 0.242 !       0.76 eA-3 
Q141 0.480 0.216 0.348 !       0.75 eA-3 
C142 0.562 0.219 0.949 !       0.75 eA-3 
C143 1.001 1.000 0.051 !       0.75 eA-3 
Q144 0.406 0.157 0.766 !       0.73 eA-3 
Q145 0.846 0.253 0.765 !       0.73 eA-3 
Q146 0.065 0.095 0.358 !       0.73 eA-3 
C147 0.643 0.406 0.210 !       0.71 eA-3 
Q148 0.547 0.387 0.809 !       0.71 eA-3 
Q149 0.313 0.831 0.431 !       0.70 eA-3 
Q150 0.264 0.265 0.250 !       0.70 eA-3 
Q151 0.548 0.956 0.785 !       0.70 eA-3 
Q152 0.231 0.059 0.012 !       0.70 eA-3 
C153 0.674 0.440 0.309 !       0.69 eA-3 
C154 0.998 0.956 0.965 !       0.69 eA-3 
Q155 0.717 0.088 0.333 !       0.69 eA-3 
Q156 0.266 0.420 0.712 !       0.69 eA-3 
Q157 0.767 0.842 0.589 !       0.68 eA-3 
Q158 0.391 0.119 0.953 !       0.67 eA-3 
Q159 0.920 0.693 0.715 !       0.66 eA-3 
Q160 0.313 0.046 0.250 !       0.66 eA-3 
Q161 0.266 0.783 0.551 !       0.65 eA-3 
Q162 0.448 0.860 0.911 !       0.65 eA-3 
Q163 0.687 0.048 0.527 !       0.65 eA-3 
Q164 0.235 0.357 0.415 !       0.65 eA-3 
Q165 0.097 0.763 0.922 !       0.65 eA-3 
Q166 0.515 0.732 0.415 !       0.64 eA-3 
Q167 0.732 0.752 0.188 !       0.64 eA-3 
Q168 0.060 0.344 0.957 !       0.64 eA-3 
Q169 0.440 1.002 0.820 !       0.64 eA-3 
Q170 0.220 0.735 0.915 !       0.63 eA-3 
Q171 0.158 0.845 0.121 !       0.63 eA-3 
Q172 0.595 0.972 0.405 !       0.63 eA-3 
Q173 0.105 0.717 0.747 !       0.62 eA-3 
Q174 0.438 0.333 0.598 !       0.62 eA-3 
Q175 0.111 0.574 0.672 !       0.62 eA-3 
Q176 0.892 0.568 0.598 !       0.62 eA-3 
Q177 0.676 0.222 0.132 !       0.62 eA-3 
Q178 0.266 0.471 0.261 !       0.61 eA-3 
Q179 0.604 0.151 0.718 !       0.61 eA-3 
Q180 0.843 0.270 0.950 !       0.61 eA-3 
Q181 0.627 0.594 0.929 !       0.61 eA-3 
C182 0.056 0.969 0.559 !       0.61 eA-3 
Q183 0.452 0.112 0.988 !       0.60 eA-3 
Q184 0.141 0.205 0.184 !       0.60 eA-3 
Q185 0.588 0.654 0.854 !       0.60 eA-3 
Q186 0.502 0.552 0.125 !       0.60 eA-3 
Q187 0.517 0.327 0.078 !       0.60 eA-3 
C188 0.253 0.633 0.727 !       0.60 eA-3 
Q189 0.408 0.095 0.156 !       0.60 eA-3 
Q190 0.733 0.441 0.485 !       0.59 eA-3 
Q191 0.247 0.791 0.125 !       0.59 eA-3 
Q192 0.374 0.998 0.668 !       0.59 eA-3 
Q193 0.737 0.202 0.961 !       0.59 eA-3 
Q194 0.456 0.784 0.882 !       0.59 eA-3 
Q195 0.231 0.764 0.716 !       0.59 eA-3 
Q196 0.718 0.621 0.206 !       0.58 eA-3 
Q197 0.417 0.422 0.749 !       0.58 eA-3 
Q198 0.686 0.908 0.894 !       0.58 eA-3 
Q199 0.351 0.937 0.855 !       0.58 eA-3 
;
_refine_diff_density_max 0.551
_refine_diff_density_min -0.453
_refine_diff_density_rms 0.093
_refine_ls_extinction_method none
_refine_ls_goodness_of_fit_ref 0.998
_refine_ls_hydrogen_treatment constr
_refine_ls_matrix_type full
_refine_ls_number_parameters 138
_refine_ls_number_reflns 2259
_refine_ls_number_restraints 21
_refine_ls_restrained_S_all 0.997
_refine_ls_R_factor_all 0.1091
_refine_ls_R_factor_gt 0.0431
_refine_ls_shift/su_max 0.000
_refine_ls_shift/su_mean 0.000
_refine_ls_structure_factor_coef Fsqd
_refine_ls_weighting_details
; 
 w=1/[\s^2^(Fo^2^)+(0.0455P)^2^+41.4617P] 
 where P=(Fo^2^+2Fc^2^)/3 
;
_refine_ls_weighting_scheme calc
_refine_ls_wR_factor_gt 0.0925
_refine_ls_wR_factor_ref 0.1188
_reflns_Friedel_coverage 0.000
_reflns_number_gt 1262
_reflns_number_total 2259
_reflns_threshold_expression 'I > 2\s(I)'
_cod_data_source_file ja507442b_si_002.cif
_cod_data_source_block 4-Cs
_cod_original_cell_volume 11293(5)
_cod_database_code 4122964
_shelx_space_group_comment
; 
The symmetry employed for this shelxl refinement is uniquely defined 
by the following loop, which should always be used as a source of 
symmetry information in preference to the above space-group names. 
They are only intended as comments. 
;
_shelx_estimated_absorpt_t_min 0.788
_shelx_estimated_absorpt_t_max 0.885
_shelxl_version_number 2013-2

loop_
_space_group_symop_operation_xyz
'x, y, z'
'-y, x-y, z'
'-x+y, -x, z'
'y, x, -z+1/2'
'x-y, -y, -z+1/2'
'-x, -x+y, -z+1/2'
'x+2/3, y+1/3, z+1/3'
'-y+2/3, x-y+1/3, z+1/3'
'-x+y+2/3, -x+1/3, z+1/3'
'y+2/3, x+1/3, -z+5/6'
'x-y+2/3, -y+1/3, -z+5/6'
'-x+2/3, -x+y+1/3, -z+5/6'
'x+1/3, y+2/3, z+2/3'
'-y+1/3, x-y+2/3, z+2/3'
'-x+y+1/3, -x+2/3, z+2/3'
'y+1/3, x+2/3, -z+7/6'
'x-y+1/3, -y+2/3, -z+7/6'
'-x+1/3, -x+y+2/3, -z+7/6'
'-x, -y, -z'
'y, -x+y, -z'
'x-y, x, -z'
'-y, -x, z-1/2'
'-x+y, y, z-1/2'
'x, x-y, z-1/2'
'-x+2/3, -y+1/3, -z+1/3'
'y+2/3, -x+y+1/3, -z+1/3'
'x-y+2/3, x+1/3, -z+1/3'
'-y+2/3, -x+1/3, z-1/6'
'-x+y+2/3, y+1/3, z-1/6'
'x+2/3, x-y+1/3, z-1/6'
'-x+1/3, -y+2/3, -z+2/3'
'y+1/3, -x+y+2/3, -z+2/3'
'x-y+1/3, x+2/3, -z+2/3'
'-y+1/3, -x+2/3, z+1/6'
'-x+y+1/3, y+2/3, z+1/6'
'x+1/3, x-y+2/3, z+1/6'

loop_
_atom_site_label
_atom_site_type_symbol
_atom_site_fract_x
_atom_site_fract_y
_atom_site_fract_z
_atom_site_U_iso_or_equiv
_atom_site_adp_type
_atom_site_occupancy
_atom_site_site_symmetry_order
_atom_site_calc_flag
_atom_site_refinement_flags_posn
_atom_site_refinement_flags_adp
_atom_site_refinement_flags_occupancy
_atom_site_disorder_assembly
_atom_site_disorder_group
Cs1 Cs 0.0000 1.0000 0.20991(2) 0.0435(2) Uani 1 3 d S T P . .
Fe1 Fe 0.0000 0.80987(10) 0.2500 0.0528(4) Uani 1 2 d S T P . .
N1 N 0.1128(4) 0.9513(4) 0.25013(8) 0.0505(16) Uani 1 1 d . . . . .
N11 N 0.0119(5) 0.7177(5) 0.22809(9) 0.0708(18) Uani 1 1 d . . . . .
C11 C 0.0146(10) 0.5648(8) 0.21101(14) 0.137(5) Uani 1 1 d . U . . .
H11A H -0.0519 0.4942 0.2096 0.205 Uiso 1 1 calc R U . . .
H11B H 0.0773 0.5540 0.2119 0.205 Uiso 1 1 calc R U . . .
H11C H 0.0226 0.6099 0.1989 0.205 Uiso 1 1 calc R U . . .
C21 C 0.0078(9) 0.6220(8) 0.23086(13) 0.107(3) Uani 1 1 d D U . . .
C31 C 0.0157(16) 0.5806(11) 0.25023(10) 0.118(5) Uani 0.5 1 d D U P A -1
C61 C 0.045(2) 0.4904(14) 0.2503(6) 0.138(11) Uani 0.5 1 d D U P A -1
H61A H -0.0144 0.4244 0.2441 0.207 Uiso 0.5 1 calc R U P A -1
H61B H 0.0572 0.4754 0.2645 0.207 Uiso 0.5 1 calc R U P A -1
H61C H 0.1115 0.5139 0.2421 0.207 Uiso 0.5 1 calc R U P A -1
C12 C 0.0232(8) 0.7614(6) 0.20788(12) 0.067(2) Uani 1 1 d . . . . .
C22 C 0.1261(8) 0.8291(7) 0.19984(12) 0.073(3) Uani 1 1 d . . . . .
C32 C 0.1363(7) 0.8740(7) 0.18026(11) 0.072(2) Uani 1 1 d . . . . .
H32 H 0.2066 0.9192 0.1746 0.086 Uiso 1 1 calc R U . . .
C42 C 0.0444(8) 0.8535(7) 0.16879(12) 0.072(2) Uani 1 1 d . . . . .
H42 H 0.0517 0.8854 0.1555 0.087 Uiso 1 1 calc R U . . .
C52 C -0.0574(7) 0.7859(6) 0.17713(11) 0.068(2) Uani 1 1 d . . . . .
H52 H -0.1199 0.7718 0.1694 0.082 Uiso 1 1 calc R U . . .
C62 C -0.0706(7) 0.7380(6) 0.19654(12) 0.065(2) Uani 1 1 d . . . . .
C72 C 0.2260(7) 0.8531(7) 0.21187(13) 0.091(3) Uani 1 1 d . . . . .
H72A H 0.2275 0.7857 0.2141 0.136 Uiso 1 1 calc R U . . .
H72B H 0.2249 0.8847 0.2253 0.136 Uiso 1 1 calc R U . . .
H72C H 0.2907 0.9047 0.2041 0.136 Uiso 1 1 calc R U . . .
C82 C -0.1806(7) 0.6652(6) 0.20525(11) 0.090(3) Uani 1 1 d . . . . .
H82A H -0.1909 0.5923 0.2072 0.135 Uiso 1 1 calc R U . . .
H82B H -0.2358 0.6617 0.1957 0.135 Uiso 1 1 calc R U . . .
H82C H -0.1875 0.6937 0.2186 0.135 Uiso 1 1 calc R U . . .

loop_
_atom_site_aniso_label
_atom_site_aniso_U_11
_atom_site_aniso_U_22
_atom_site_aniso_U_33
_atom_site_aniso_U_23
_atom_site_aniso_U_13
_atom_site_aniso_U_12
Cs1 0.0499(3) 0.0499(3) 0.0306(3) 0.000 0.000 0.02496(14)
Fe1 0.0752(11) 0.0493(6) 0.0425(8) -0.0093(4) -0.0186(7) 0.0376(5)
N1 0.059(3) 0.063(4) 0.036(3) -0.018(3) -0.016(3) 0.035(3)
N11 0.113(5) 0.060(4) 0.056(4) -0.019(3) -0.024(4) 0.056(4)
C11 0.256(14) 0.091(7) 0.103(8) -0.042(6) -0.029(8) 0.116(8)
C21 0.193(10) 0.087(6) 0.081(6) -0.033(6) -0.038(7) 0.101(7)
C31 0.227(15) 0.092(12) 0.083(9) -0.031(15) -0.033(10) 0.116(13)
C61 0.25(3) 0.119(15) 0.126(14) 0.008(19) -0.01(3) 0.154(19)
C12 0.094(7) 0.064(5) 0.059(5) -0.030(4) -0.029(5) 0.051(5)
C22 0.096(7) 0.088(7) 0.064(5) -0.043(5) -0.024(5) 0.068(6)
C32 0.083(6) 0.093(6) 0.055(5) -0.026(5) -0.004(5) 0.056(5)
C42 0.105(7) 0.080(6) 0.043(4) -0.020(4) -0.008(5) 0.055(5)
C52 0.096(7) 0.069(5) 0.045(5) -0.022(4) -0.024(4) 0.044(5)
C62 0.076(6) 0.058(5) 0.055(5) -0.027(4) -0.016(4) 0.028(5)
C72 0.108(7) 0.114(7) 0.088(6) -0.040(5) -0.031(5) 0.084(6)
C82 0.109(8) 0.071(5) 0.062(5) -0.029(4) -0.023(5) 0.024(6)

loop_
_atom_type_symbol
_atom_type_description
_atom_type_scat_dispersion_real
_atom_type_scat_dispersion_imag
_atom_type_scat_source
C C 0.0033 0.0016 'International Tables Vol C Tables 4.2.6.8 and 6.1.1.4'
H H 0.0000 0.0000 'International Tables Vol C Tables 4.2.6.8 and 6.1.1.4'
N N 0.0061 0.0033 'International Tables Vol C Tables 4.2.6.8 and 6.1.1.4'
Fe Fe 0.3463 0.8444 'International Tables Vol C Tables 4.2.6.8 and 6.1.1.4'
Cs Cs -0.3680 2.1192 'International Tables Vol C Tables 4.2.6.8 and 6.1.1.4'

loop_
_geom_angle_atom_site_label_1
_geom_angle_atom_site_label_2
_geom_angle_atom_site_label_3
_geom_angle
_geom_angle_site_symmetry_1
_geom_angle_site_symmetry_3
N1 Fe1 N1 98.0(3) . 6
N1 Fe1 N11 114.1(2) . .
N1 Fe1 N11 120.8(2) 6 .
N1 Fe1 N11 120.8(2) . 6
N1 Fe1 N11 114.0(2) 6 6
N11 Fe1 N11 91.0(4) . 6
N1 N1 Fe1 160.98(16) 5_675 .
C21 N11 C12 120.3(6) . .
C21 N11 Fe1 126.7(6) . .
C12 N11 Fe1 113.1(4) . .
C21 C11 H11A 109.5 . .
C21 C11 H11B 109.5 . .
H11A C11 H11B 109.5 . .
C21 C11 H11C 109.5 . .
H11A C11 H11C 109.5 . .
H11B C11 H11C 109.5 . .
N11 C21 C31 124.6(8) . .
N11 C21 C11 116.1(8) . .
C31 C21 C11 118.4(8) . .
C21 C31 C21 123.0(11) . 6
C21 C31 C61 117.5(16) . .
C21 C31 C61 119.5(17) 6 .
C31 C61 H61A 109.5 . .
C31 C61 H61B 109.5 . .
H61A C61 H61B 109.5 . .
C31 C61 H61C 109.5 . .
H61A C61 H61C 109.5 . .
H61B C61 H61C 109.5 . .
C22 C12 C62 121.0(8) . .
C22 C12 N11 119.7(7) . .
C62 C12 N11 119.2(8) . .
C12 C22 C32 119.3(8) . .
C12 C22 C72 120.9(8) . .
C32 C22 C72 119.7(9) . .
C22 C32 C42 120.8(9) . .
C22 C32 H32 119.6 . .
C42 C32 H32 119.6 . .
C52 C42 C32 118.8(8) . .
C52 C42 H42 120.6 . .
C32 C42 H42 120.6 . .
C42 C52 C62 121.9(8) . .
C42 C52 H52 119.1 . .
C62 C52 H52 119.1 . .
C52 C62 C12 118.1(8) . .
C52 C62 C82 121.2(8) . .
C12 C62 C82 120.7(8) . .
C22 C72 H72A 109.5 . .
C22 C72 H72B 109.5 . .
H72A C72 H72B 109.5 . .
C22 C72 H72C 109.5 . .
H72A C72 H72C 109.5 . .
H72B C72 H72C 109.5 . .
C62 C82 H82A 109.5 . .
C62 C82 H82B 109.5 . .
H82A C82 H82B 109.5 . .
C62 C82 H82C 109.5 . .
H82A C82 H82C 109.5 . .
H82B C82 H82C 109.5 . .

loop_
_geom_bond_atom_site_label_1
_geom_bond_atom_site_label_2
_geom_bond_distance
_geom_bond_site_symmetry_2
Fe1 N1 1.841(5) .
Fe1 N1 1.841(5) 6
Fe1 N11 1.992(6) .
Fe1 N11 1.992(6) 6
N1 N1 1.200(9) 5_675
N11 C21 1.343(10) .
N11 C12 1.419(9) .
C11 C21 1.546(11) .
C11 H11A 0.9800 .
C11 H11B 0.9800 .
C11 H11C 0.9800 .
C21 C31 1.410(11) .
C31 C21 1.410(11) 6
C31 C61 1.536(9) .
C61 H61A 0.9800 .
C61 H61B 0.9800 .
C61 H61C 0.9800 .
C12 C22 1.389(11) .
C12 C62 1.407(10) .
C22 C32 1.389(11) .
C22 C72 1.500(10) .
C32 C42 1.400(10) .
C32 H32 0.9500 .
C42 C52 1.383(10) .
C42 H42 0.9500 .
C52 C62 1.392(10) .
C52 H52 0.9500 .
C62 C82 1.488(11) .
C72 H72A 0.9800 .
C72 H72B 0.9800 .
C72 H72C 0.9800 .
C82 H82A 0.9800 .
C82 H82B 0.9800 .
C82 H82C 0.9800 .

loop_
_geom_torsion_atom_site_label_1
_geom_torsion_atom_site_label_2
_geom_torsion_atom_site_label_3
_geom_torsion_atom_site_label_4
_geom_torsion
_geom_torsion_site_symmetry_1
_geom_torsion_site_symmetry_4
N1 Fe1 N1 N1 -3.0(18) 6 5_675
N11 Fe1 N1 N1 126(2) . 5_675
N11 Fe1 N1 N1 -127.3(19) 6 5_675
C12 N11 C21 C31 168.5(13) . .
Fe1 N11 C21 C31 -13.1(17) . .
C12 N11 C21 C11 -0.8(14) . .
Fe1 N11 C21 C11 177.6(7) . .
N11 C21 C31 C21 22(2) . 6
C11 C21 C31 C21 -168.8(15) . 6
N11 C21 C31 C61 -161.3(13) . .
C11 C21 C31 C61 8(2) . .
C21 N11 C12 C22 -89.9(10) . .
Fe1 N11 C12 C22 91.5(7) . .
C21 N11 C12 C62 92.1(10) . .
Fe1 N11 C12 C62 -86.5(7) . .
C62 C12 C22 C32 -0.2(11) . .
N11 C12 C22 C32 -178.2(6) . .
C62 C12 C22 C72 -179.5(6) . .
N11 C12 C22 C72 2.5(10) . .
C12 C22 C32 C42 1.3(11) . .
C72 C22 C32 C42 -179.5(7) . .
C22 C32 C42 C52 -1.2(11) . .
C32 C42 C52 C62 0.0(11) . .
C42 C52 C62 C12 1.0(11) . .
C42 C52 C62 C82 -179.8(7) . .
C22 C12 C62 C52 -0.9(11) . .
N11 C12 C62 C52 177.1(6) . .
C22 C12 C62 C82 179.9(7) . .
N11 C12 C62 C82 -2.2(10) . .

loop_
_platon_squeeze_void_nr
_platon_squeeze_void_average_x
_platon_squeeze_void_average_y
_platon_squeeze_void_average_z
_platon_squeeze_void_volume
_platon_squeeze_void_count_electrons
1 0.000 0.000 0.000 358 121
2 0.000 0.000 0.500 358 121
3 0.333 0.667 0.167 351 121
4 0.333 0.667 0.667 351 121
5 0.666 0.333 0.333 352 121
6 0.666 0.333 0.833 351 121
